data_4328692
loop_
_publ_author_name
'Tapas Senapati'
'C\'eline Pichon'
'Rodica Ababei'
'Corine Mathoni\`ere'
'Rodolphe Cl\'erac'

_publ_contact_author
;
        Rodolphe Clerac
        Centre de Recherche Paul Pascal
    115 avenue du Dr Schweitzer
        33600 PESSAC
    FRANCE
;
_publ_contact_author_email clerac@crpp-bordeaux.cnrs.fr
_publ_contact_author_fax '(33)5 56 84 56 00'
_publ_contact_author_phone '(33)5 56 84 56 50'
_publ_section_title
;
 Cyanido-Bridged Fe(III)-Mn(III) Heterobimetallic Materials Built From
 Mn(III) Schiff Base Complexes and Di- or Tri-Cyanido Fe(III) Precursors
;
_journal_name_full 'Inorganic Chemistry'
_journal_page_first 3796
_journal_page_last 3812
_journal_paper_doi 10.1021/ic2027708
_journal_volume 51
_journal_year 2012
_chemical_formula_moiety 'C39 H35 Fe Mn N8 O4, C H4 O'
_chemical_formula_sum 'C40 H39 Fe Mn N8 O5'
_chemical_formula_weight 822.58
_chemical_name_systematic
;
 ?
;
_space_group_IT_number 29
_symmetry_cell_setting orthorhombic
_symmetry_space_group_name_Hall 'P 2c -2ac'
_symmetry_space_group_name_H-M 'P c a 21'
_atom_sites_solution_hydrogens geom
_atom_sites_solution_primary direct
_atom_sites_solution_secondary difmap
_audit_creation_method SHELXL-97
_cell_angle_alpha 90.00
_cell_angle_beta 90.00
_cell_angle_gamma 90.00
_cell_formula_units_Z 4
_cell_length_a 23.749(5)
_cell_length_b 8.572(5)
_cell_length_c 18.824(5)
_cell_measurement_temperature 150(2)
_cell_volume 3832(3)
_computing_structure_refinement 'SHELXL-97 (Sheldrick, 2008)'
_diffrn_ambient_temperature 150(2)
_diffrn_measured_fraction_theta_full 0.998
_diffrn_measured_fraction_theta_max 0.998
_diffrn_radiation_monochromator graphite
_diffrn_radiation_source 'fine-focus sealed tube'
_diffrn_radiation_type MoK\a
_diffrn_radiation_wavelength 0.71069
_diffrn_reflns_av_R_equivalents 0.0517
_diffrn_reflns_av_sigmaI/netI 0.0494
_diffrn_reflns_limit_h_max 30
_diffrn_reflns_limit_h_min -30
_diffrn_reflns_limit_k_max 11
_diffrn_reflns_limit_k_min -11
_diffrn_reflns_limit_l_max 24
_diffrn_reflns_limit_l_min -24
_diffrn_reflns_number 30669
_diffrn_reflns_theta_full 27.49
_diffrn_reflns_theta_max 27.49
_diffrn_reflns_theta_min 1.71
_exptl_absorpt_coefficient_mu 0.763
_exptl_absorpt_correction_T_max 0.8561
_exptl_absorpt_correction_T_min 0.8033
_exptl_absorpt_correction_type empirical
_exptl_absorpt_process_details sadabs
_exptl_crystal_colour brown
_exptl_crystal_density_diffrn 1.425
_exptl_crystal_description block
_exptl_crystal_F_000 1704
_exptl_crystal_size_max 0.30
_exptl_crystal_size_mid 0.24
_exptl_crystal_size_min 0.21
_refine_diff_density_max 0.396
_refine_diff_density_min -0.449
_refine_diff_density_rms 0.099
_refine_ls_abs_structure_details 'Flack H D (1983), Acta Cryst. A39, 876-881'
_refine_ls_abs_structure_Flack 0.346(13)
_refine_ls_extinction_method none
_refine_ls_goodness_of_fit_ref 1.122
_refine_ls_hydrogen_treatment constr
_refine_ls_matrix_type full
_refine_ls_number_parameters 503
_refine_ls_number_reflns 8767
_refine_ls_number_restraints 1
_refine_ls_restrained_S_all 1.122
_refine_ls_R_factor_all 0.0523
_refine_ls_R_factor_gt 0.0345
_refine_ls_shift/su_max 0.005
_refine_ls_shift/su_mean 0.000
_refine_ls_structure_factor_coef Fsqd
_refine_ls_weighting_details 'calc w=1/[\s^2^(Fo^2^)+(0.0534P)^2^+0.0000P] where P=(Fo^2^+2Fc^2^)/3'
_refine_ls_weighting_scheme calc
_refine_ls_wR_factor_gt 0.0789
_refine_ls_wR_factor_ref 0.0995
_reflns_number_gt 7302
_reflns_number_total 8767
_reflns_threshold_expression >2\s(I)
_cod_data_source_file ic2027708_si_001.cif
_cod_data_source_block compound_1
_cod_database_code 4328692

loop_
_symmetry_equiv_pos_as_xyz
'x, y, z'
'-x, -y, z+1/2'
'-x+1/2, y, z+1/2'
'x+1/2, -y, z'

loop_
_atom_site_label
_atom_site_type_symbol
_atom_site_fract_x
_atom_site_fract_y
_atom_site_fract_z
_atom_site_U_iso_or_equiv
_atom_site_adp_type
_atom_site_occupancy
_atom_site_symmetry_multiplicity
_atom_site_calc_flag
_atom_site_refinement_flags
Fe1 Fe 0.658981(15) 0.43578(4) 0.13724(2) 0.02008(10) Uani 1 1 d .
Mn1 Mn 0.857353(17) 0.68741(5) 0.16553(2) 0.02050(10) Uani 1 1 d .
O1 O 0.81785(9) 0.8332(2) 0.22218(11) 0.0255(5) Uani 1 1 d .
O2 O 0.86568(9) 0.8275(2) 0.08897(11) 0.0262(5) Uani 1 1 d .
O3 O 0.62657(11) 0.3966(3) -0.06959(12) 0.0394(6) Uani 1 1 d .
O4 O 0.93777(9) 0.8000(3) 0.21286(11) 0.0289(5) Uani 1 1 d .
N1 N 0.62885(9) 0.6410(3) 0.16288(15) 0.0248(5) Uani 1 1 d .
N2 N 0.63560(10) 0.4904(3) 0.04565(14) 0.0255(5) Uani 1 1 d .
N3 N 0.68387(10) 0.2427(3) 0.09034(13) 0.0241(5) Uani 1 1 d .
N4 N 0.53978(10) 0.3094(3) 0.17276(17) 0.0336(6) Uani 1 1 d .
N5 N 0.69984(13) 0.3192(3) 0.28488(16) 0.0381(7) Uani 1 1 d .
N6 N 0.77404(10) 0.6023(3) 0.12262(13) 0.0267(6) Uani 1 1 d .
N7 N 0.35246(10) 0.4798(3) 0.23919(14) 0.0224(5) Uani 1 1 d .
N8 N 0.40517(10) 0.4752(3) 0.11928(12) 0.0228(6) Uani 1 1 d .
C1 C 0.62722(14) 0.7103(4) 0.22563(19) 0.0325(8) Uani 1 1 d .
H1 H 0.6428 0.6597 0.2647 0.039 Uiso 1 1 calc R
C2 C 0.60277(15) 0.8575(4) 0.2350(2) 0.0369(8) Uani 1 1 d .
H2 H 0.6013 0.9021 0.2800 0.044 Uiso 1 1 calc R
C3 C 0.58119(13) 0.9352(4) 0.1780(2) 0.0325(8) Uani 1 1 d .
H3 H 0.5651 1.0332 0.1841 0.039 Uiso 1 1 calc R
C4 C 0.58319(13) 0.8675(4) 0.11006(18) 0.0305(7) Uani 1 1 d .
C5 C 0.60780(12) 0.7174(4) 0.10485(16) 0.0235(6) Uani 1 1 d .
C6 C 0.61033(13) 0.6375(4) 0.03956(17) 0.0275(7) Uani 1 1 d .
C7 C 0.58966(15) 0.7086(4) -0.02137(19) 0.0367(8) Uani 1 1 d .
H7 H 0.5914 0.6579 -0.0650 0.044 Uiso 1 1 calc R
C8 C 0.56581(16) 0.8597(4) -0.0159(2) 0.0411(9) Uani 1 1 d .
H8 H 0.5522 0.9079 -0.0567 0.049 Uiso 1 1 calc R
C9 C 0.56218(15) 0.9365(4) 0.0474(2) 0.0396(8) Uani 1 1 d .
H9 H 0.5458 1.0349 0.0493 0.048 Uiso 1 1 calc R
C10 C 0.64208(13) 0.3844(4) -0.00713(17) 0.0290(7) Uani 1 1 d .
C11 C 0.67147(13) 0.2412(4) 0.01961(17) 0.0282(7) Uani 1 1 d .
C12 C 0.68433(17) 0.1159(4) -0.02271(19) 0.0410(8) Uani 1 1 d .
H12 H 0.6749 0.1161 -0.0707 0.049 Uiso 1 1 calc R
C13 C 0.71181(16) -0.0116(4) 0.0073(2) 0.0439(9) Uani 1 1 d .
H13 H 0.7211 -0.0976 -0.0205 0.053 Uiso 1 1 calc R
C14 C 0.72509(14) -0.0094(4) 0.0782(2) 0.0367(8) Uani 1 1 d .
H14 H 0.7438 -0.0933 0.0988 0.044 Uiso 1 1 calc R
C15 C 0.71024(13) 0.1195(4) 0.11885(18) 0.0311(7) Uani 1 1 d .
H15 H 0.7188 0.1203 0.1671 0.037 Uiso 1 1 calc R
C16 C 0.58499(12) 0.3492(3) 0.16053(17) 0.0248(6) Uani 1 1 d .
C17 C 0.68389(13) 0.3685(4) 0.23131(17) 0.0271(7) Uani 1 1 d .
C18 C 0.73229(12) 0.5361(3) 0.12705(16) 0.0229(6) Uani 1 1 d .
C19 C 0.78369(12) 0.8025(3) 0.27613(15) 0.0228(6) Uani 1 1 d .
C20 C 0.74811(13) 0.9218(3) 0.30173(17) 0.0262(6) Uani 1 1 d .
H20 H 0.7493 1.0201 0.2809 0.031 Uiso 1 1 calc R
C21 C 0.71183(14) 0.8946(4) 0.35692(17) 0.0312(7) Uani 1 1 d .
H21 H 0.6887 0.9751 0.3724 0.037 Uiso 1 1 calc R
C22 C 0.70854(15) 0.7502(4) 0.39052(17) 0.0317(7) Uani 1 1 d .
H22 H 0.6830 0.7332 0.4272 0.038 Uiso 1 1 calc R
C23 C 0.74423(13) 0.6326(4) 0.36792(16) 0.0278(7) Uani 1 1 d .
H23 H 0.7435 0.5367 0.3909 0.033 Uiso 1 1 calc R
C24 C 0.78182(12) 0.6557(3) 0.31033(15) 0.0226(6) Uani 1 1 d .
C25 C 0.31821(12) 0.4736(3) 0.29200(16) 0.0235(6) Uani 1 1 d .
H25 H 0.3167 0.5608 0.3213 0.028 Uiso 1 1 calc R
C26 C 0.39116(13) 0.6179(4) 0.23035(17) 0.0262(6) Uani 1 1 d .
C27 C 0.36559(15) 0.7658(4) 0.26285(19) 0.0353(8) Uani 1 1 d .
H27A H 0.3267 0.7737 0.2493 0.053 Uiso 1 1 calc R
H27B H 0.3857 0.8555 0.2460 0.053 Uiso 1 1 calc R
H27C H 0.3683 0.7606 0.3137 0.053 Uiso 1 1 calc R
C28 C 0.44592(14) 0.5788(4) 0.26919(18) 0.0316(7) Uani 1 1 d .
H28A H 0.4376 0.5503 0.3174 0.047 Uiso 1 1 calc R
H28B H 0.4702 0.6683 0.2688 0.047 Uiso 1 1 calc R
H28C H 0.4643 0.4934 0.2457 0.047 Uiso 1 1 calc R
C29 C 0.35059(14) 0.7162(4) 0.1121(2) 0.0351(8) Uani 1 1 d .
H29A H 0.3529 0.6993 0.0618 0.053 Uiso 1 1 calc R
H29B H 0.3512 0.8261 0.1218 0.053 Uiso 1 1 calc R
H29C H 0.3162 0.6722 0.1299 0.053 Uiso 1 1 calc R
C30 C 0.40053(13) 0.6380(3) 0.14865(16) 0.0269(7) Uani 1 1 d .
C31 C 0.45331(13) 0.7345(4) 0.1328(2) 0.0353(7) Uani 1 1 d .
H31A H 0.4861 0.6774 0.1472 0.053 Uiso 1 1 calc R
H31B H 0.4516 0.8312 0.1584 0.053 Uiso 1 1 calc R
H31C H 0.4553 0.7556 0.0828 0.053 Uiso 1 1 calc R
C32 C 0.43845(13) 0.4445(4) 0.06676(17) 0.0271(7) Uani 1 1 d .
H32 H 0.4632 0.5233 0.0535 0.033 Uiso 1 1 calc R
C33 C 0.44134(13) 0.3019(4) 0.02665(16) 0.0261(7) Uani 1 1 d .
C34 C 0.48033(15) 0.2953(4) -0.03002(18) 0.0344(8) Uani 1 1 d .
H34 H 0.5057 0.3768 -0.0362 0.041 Uiso 1 1 calc R
C35 C 0.48154(16) 0.1728(4) -0.07567(18) 0.0387(9) Uani 1 1 d .
H35 H 0.5077 0.1697 -0.1124 0.046 Uiso 1 1 calc R
C36 C 0.44276(15) 0.0510(4) -0.06666(17) 0.0346(8) Uani 1 1 d .
H36 H 0.4427 -0.0319 -0.0986 0.042 Uiso 1 1 calc R
C37 C 0.40496(13) 0.0518(4) -0.01179(16) 0.0268(7) Uani 1 1 d .
H37 H 0.3800 -0.0311 -0.0066 0.032 Uiso 1 1 calc R
C38 C 0.90334(12) 0.8241(3) 0.03669(15) 0.0236(6) Uani 1 1 d .
C40 C 0.94395(16) 0.8430(4) 0.28532(19) 0.0372(8) Uani 1 1 d .
H40A H 0.9076 0.8642 0.3053 0.056 Uiso 1 1 calc R
H40B H 0.9670 0.9346 0.2886 0.056 Uiso 1 1 calc R
H40C H 0.9614 0.7591 0.3110 0.056 Uiso 1 1 calc R
O5 O 0.3687(2) 0.7185(6) -0.0919(2) 0.1054(15) Uani 1 1 d .
H5 H 0.3477 0.7344 -0.1257 0.158 Uiso 1 1 d R
C39 C 0.4139(3) 0.6229(7) -0.1137(4) 0.098(2) Uani 1 1 d .
H39A H 0.4023 0.5156 -0.1130 0.147 Uiso 1 1 calc R
H39B H 0.4451 0.6369 -0.0820 0.147 Uiso 1 1 calc R
H39C H 0.4250 0.6510 -0.1611 0.147 Uiso 1 1 calc R

loop_
_atom_site_aniso_label
_atom_site_aniso_U_11
_atom_site_aniso_U_22
_atom_site_aniso_U_33
_atom_site_aniso_U_23
_atom_site_aniso_U_13
_atom_site_aniso_U_12
Fe1 0.01702(18) 0.01753(19) 0.02570(19) 0.00005(17) -0.00041(18) 0.00043(15)
Mn1 0.01648(19) 0.0189(2) 0.0261(2) 0.00092(19) 0.00314(18) 0.00147(16)
O1 0.0229(10) 0.0227(11) 0.0308(11) 0.0018(9) 0.0077(9) 0.0015(8)
O2 0.0216(11) 0.0281(12) 0.0289(11) 0.0035(9) 0.0028(9) 0.0019(9)
O3 0.0477(15) 0.0438(15) 0.0266(12) -0.0002(10) -0.0017(11) 0.0075(12)
O4 0.0216(11) 0.0327(13) 0.0324(11) -0.0028(10) -0.0017(9) -0.0011(9)
N1 0.0200(11) 0.0222(12) 0.0320(13) -0.0008(12) 0.0005(12) -0.0021(9)
N2 0.0225(13) 0.0251(13) 0.0288(13) 0.0036(11) -0.0001(11) 0.0011(11)
N3 0.0172(12) 0.0225(13) 0.0326(15) -0.0011(11) 0.0023(10) 0.0012(10)
N4 0.0225(13) 0.0293(14) 0.0491(17) 0.0014(13) 0.0046(14) -0.0016(11)
N5 0.0453(18) 0.0344(17) 0.0347(16) -0.0003(13) -0.0068(14) 0.0023(13)
N6 0.0211(12) 0.0252(13) 0.0339(16) 0.0021(11) 0.0023(11) 0.0004(10)
N7 0.0162(11) 0.0194(13) 0.0315(14) 0.0003(10) 0.0003(10) -0.0024(9)
N8 0.0182(11) 0.0226(13) 0.0275(15) 0.0006(10) 0.0007(10) -0.0022(9)
C1 0.0307(18) 0.0293(18) 0.0374(19) -0.0058(14) -0.0044(15) 0.0027(14)
C2 0.0357(19) 0.0302(18) 0.045(2) -0.0108(15) 0.0025(16) 0.0003(15)
C3 0.0242(16) 0.0189(16) 0.054(2) -0.0025(14) 0.0034(15) 0.0004(12)
C4 0.0220(15) 0.0212(16) 0.0484(19) 0.0062(14) 0.0061(14) 0.0005(13)
C5 0.0173(14) 0.0217(15) 0.0316(15) 0.0028(12) 0.0002(13) -0.0031(11)
C6 0.0209(15) 0.0248(16) 0.0367(17) 0.0054(14) 0.0008(13) 0.0006(12)
C7 0.0379(19) 0.0363(19) 0.0357(18) 0.0073(15) -0.0030(16) 0.0078(15)
C8 0.042(2) 0.037(2) 0.045(2) 0.0129(17) -0.0022(17) 0.0099(16)
C9 0.0333(19) 0.0270(18) 0.059(2) 0.0103(17) 0.0059(17) 0.0072(14)
C10 0.0253(16) 0.0326(18) 0.0292(17) 0.0012(14) 0.0030(13) -0.0005(14)
C11 0.0262(16) 0.0285(17) 0.0300(16) -0.0039(13) 0.0057(13) -0.0021(13)
C12 0.051(2) 0.037(2) 0.0349(19) -0.0024(16) 0.0127(17) 0.0070(17)
C13 0.052(2) 0.0302(19) 0.049(2) -0.0065(16) 0.0171(19) 0.0059(17)
C14 0.0287(18) 0.0249(17) 0.057(2) 0.0054(16) 0.0109(16) 0.0077(14)
C15 0.0250(15) 0.0255(16) 0.0427(19) 0.0018(14) -0.0027(14) 0.0036(13)
C16 0.0256(15) 0.0192(14) 0.0296(15) -0.0013(13) 0.0007(13) 0.0051(11)
C17 0.0243(15) 0.0239(16) 0.0332(17) -0.0021(14) 0.0000(14) 0.0004(13)
C18 0.0239(14) 0.0206(14) 0.0242(16) 0.0004(12) -0.0005(12) 0.0049(11)
C19 0.0171(14) 0.0271(16) 0.0243(15) -0.0036(12) 0.0006(12) -0.0020(12)
C20 0.0255(15) 0.0213(15) 0.0318(16) -0.0042(13) 0.0007(13) 0.0020(13)
C21 0.0270(16) 0.0337(19) 0.0330(17) -0.0125(14) 0.0019(14) 0.0029(14)
C22 0.0319(17) 0.0355(19) 0.0277(16) -0.0083(14) 0.0077(14) -0.0041(15)
C23 0.0284(17) 0.0289(17) 0.0260(16) -0.0007(13) 0.0036(13) -0.0024(14)
C24 0.0192(14) 0.0232(16) 0.0253(15) -0.0017(12) 0.0009(12) -0.0011(12)
C25 0.0220(14) 0.0216(15) 0.0268(15) -0.0024(12) -0.0001(12) 0.0011(12)
C26 0.0247(15) 0.0205(15) 0.0334(16) -0.0046(13) 0.0030(13) -0.0056(12)
C27 0.043(2) 0.0222(17) 0.041(2) -0.0051(15) 0.0098(16) -0.0040(15)
C28 0.0281(16) 0.0304(18) 0.0363(18) -0.0052(14) -0.0009(14) -0.0040(13)
C29 0.0361(18) 0.0249(17) 0.0441(19) 0.0069(15) 0.0017(15) -0.0018(14)
C30 0.0266(14) 0.0185(14) 0.0356(19) -0.0004(12) 0.0038(13) -0.0022(11)
C31 0.0318(16) 0.0291(16) 0.0450(18) -0.0001(16) 0.0098(17) -0.0117(14)
C32 0.0248(16) 0.0258(16) 0.0307(16) 0.0067(13) 0.0039(13) 0.0005(13)
C33 0.0237(15) 0.0265(17) 0.0280(16) 0.0037(12) 0.0010(12) 0.0045(13)
C34 0.0364(19) 0.0318(18) 0.0349(17) 0.0105(14) 0.0116(15) 0.0068(14)
C35 0.046(2) 0.041(2) 0.0290(17) 0.0054(16) 0.0158(16) 0.0129(17)
C36 0.045(2) 0.0346(19) 0.0238(15) -0.0011(14) 0.0017(15) 0.0129(16)
C37 0.0288(16) 0.0283(17) 0.0233(15) 0.0000(12) -0.0030(13) 0.0060(13)
C38 0.0189(14) 0.0299(16) 0.0219(14) -0.0018(12) -0.0003(12) -0.0083(12)
C40 0.039(2) 0.036(2) 0.0369(18) -0.0044(15) -0.0068(16) 0.0036(15)
O5 0.133(4) 0.108(4) 0.075(3) -0.043(3) -0.026(3) -0.019(3)
C39 0.123(6) 0.057(3) 0.115(5) 0.013(3) -0.063(4) 0.002(4)

loop_
_atom_type_symbol
_atom_type_description
_atom_type_scat_dispersion_real
_atom_type_scat_dispersion_imag
_atom_type_scat_source
C C 0.0030 0.0020 'International Tables Vol C Tables 4.2.6.8 and 6.1.1.4'
H H 0.0000 0.0000 'International Tables Vol C Tables 4.2.6.8 and 6.1.1.4'
Fe Fe 0.3460 0.8440 'International Tables Vol C Tables 4.2.6.8 and 6.1.1.4'
Mn Mn 0.3370 0.7280 'International Tables Vol C Tables 4.2.6.8 and 6.1.1.4'
N N 0.0060 0.0030 'International Tables Vol C Tables 4.2.6.8 and 6.1.1.4'
O O 0.0110 0.0060 'International Tables Vol C Tables 4.2.6.8 and 6.1.1.4'

loop_
_geom_angle_atom_site_label_1
_geom_angle_atom_site_label_2
_geom_angle_atom_site_label_3
_geom_angle
_geom_angle_site_symmetry_1
_geom_angle_site_symmetry_3
N2 Fe1 C18 93.67(12) . .
N2 Fe1 C17 177.25(13) . .
C18 Fe1 C17 87.08(13) . .
N2 Fe1 C16 91.99(12) . .
C18 Fe1 C16 171.98(13) . .
C17 Fe1 C16 87.53(13) . .
N2 Fe1 N1 83.92(12) . .
C18 Fe1 N1 87.39(11) . .
C17 Fe1 N1 98.76(12) . .
C16 Fe1 N1 87.56(11) . .
N2 Fe1 N3 83.45(11) . .
C18 Fe1 N3 93.35(11) . .
C17 Fe1 N3 93.87(12) . .
C16 Fe1 N3 92.94(11) . .
N1 Fe1 N3 167.37(11) . .
O2 Mn1 O1 93.57(10) . .
O2 Mn1 N7 173.32(10) . 4_565
O1 Mn1 N7 93.07(10) . 4_565
O2 Mn1 N8 92.97(10) . 4_565
O1 Mn1 N8 171.29(10) . 4_565
N7 Mn1 N8 80.50(10) 4_565 4_565
O2 Mn1 N6 91.39(9) . .
O1 Mn1 N6 88.89(9) . .
N7 Mn1 N6 88.02(9) 4_565 .
N8 Mn1 N6 96.70(10) 4_565 .
O2 Mn1 O4 86.70(9) . .
O1 Mn1 O4 85.24(9) . .
N7 Mn1 O4 94.57(9) 4_565 .
N8 Mn1 O4 89.40(9) 4_565 .
N6 Mn1 O4 173.70(8) . .
C19 O1 Mn1 127.16(18) . .
C38 O2 Mn1 128.44(19) . .
C40 O4 Mn1 124.2(2) . .
C1 N1 C5 119.2(3) . .
C1 N1 Fe1 129.3(2) . .
C5 N1 Fe1 111.5(2) . .
C10 N2 C6 126.3(3) . .
C10 N2 Fe1 118.3(2) . .
C6 N2 Fe1 115.3(2) . .
C15 N3 C11 119.0(3) . .
C15 N3 Fe1 128.6(2) . .
C11 N3 Fe1 112.4(2) . .
C18 N6 Mn1 153.2(2) . .
C25 N7 C26 120.2(3) . .
C25 N7 Mn1 123.0(2) . 4_465
C26 N7 Mn1 116.82(18) . 4_465
C32 N8 C30 121.0(2) . .
C32 N8 Mn1 122.6(2) . 4_465
C30 N8 Mn1 116.44(18) . 4_465
N1 C1 C2 122.0(3) . .
N1 C1 H1 119.0 . .
C2 C1 H1 119.0 . .
C3 C2 C1 119.8(3) . .
C3 C2 H2 120.1 . .
C1 C2 H2 120.1 . .
C2 C3 C4 120.1(3) . .
C2 C3 H3 119.9 . .
C4 C3 H3 119.9 . .
C3 C4 C9 125.2(3) . .
C3 C4 C5 116.9(3) . .
C9 C4 C5 118.0(3) . .
N1 C5 C6 116.7(3) . .
N1 C5 C4 122.0(3) . .
C6 C5 C4 121.3(3) . .
C7 C6 N2 127.9(3) . .
C7 C6 C5 119.5(3) . .
N2 C6 C5 112.6(3) . .
C6 C7 C8 118.9(3) . .
C6 C7 H7 120.6 . .
C8 C7 H7 120.6 . .
C9 C8 C7 122.0(3) . .
C9 C8 H8 119.0 . .
C7 C8 H8 119.0 . .
C8 C9 C4 120.4(3) . .
C8 C9 H9 119.8 . .
C4 C9 H9 119.8 . .
O3 C10 N2 127.4(3) . .
O3 C10 C11 121.8(3) . .
N2 C10 C11 110.8(3) . .
N3 C11 C12 121.8(3) . .
N3 C11 C10 114.9(3) . .
C12 C11 C10 123.4(3) . .
C11 C12 C13 118.9(3) . .
C11 C12 H12 120.6 . .
C13 C12 H12 120.6 . .
C14 C13 C12 119.5(3) . .
C14 C13 H13 120.3 . .
C12 C13 H13 120.3 . .
C13 C14 C15 119.2(3) . .
C13 C14 H14 120.4 . .
C15 C14 H14 120.4 . .
N3 C15 C14 121.7(3) . .
N3 C15 H15 119.2 . .
C14 C15 H15 119.2 . .
N4 C16 Fe1 174.7(3) . .
N5 C17 Fe1 175.3(3) . .
N6 C18 Fe1 176.2(3) . .
O1 C19 C20 118.9(3) . .
O1 C19 C24 123.0(3) . .
C20 C19 C24 118.1(3) . .
C21 C20 C19 120.8(3) . .
C21 C20 H20 119.6 . .
C19 C20 H20 119.6 . .
C20 C21 C22 122.1(3) . .
C20 C21 H21 119.0 . .
C22 C21 H21 119.0 . .
C23 C22 C21 118.3(3) . .
C23 C22 H22 120.9 . .
C21 C22 H22 120.9 . .
C22 C23 C24 121.3(3) . .
C22 C23 H23 119.4 . .
C24 C23 H23 119.4 . .
C19 C24 C23 119.5(3) . .
C19 C24 C25 123.6(3) . 4_565
C23 C24 C25 116.8(3) . 4_565
N7 C25 C24 126.4(3) . 4_465
N7 C25 H25 116.8 . .
C24 C25 H25 116.8 4_465 .
N7 C26 C28 107.1(3) . .
N7 C26 C27 111.3(2) . .
C28 C26 C27 109.1(3) . .
N7 C26 C30 106.4(2) . .
C28 C26 C30 111.9(2) . .
C27 C26 C30 111.0(3) . .
C26 C27 H27A 109.5 . .
C26 C27 H27B 109.5 . .
H27A C27 H27B 109.5 . .
C26 C27 H27C 109.5 . .
H27A C27 H27C 109.5 . .
H27B C27 H27C 109.5 . .
C26 C28 H28A 109.5 . .
C26 C28 H28B 109.5 . .
H28A C28 H28B 109.5 . .
C26 C28 H28C 109.5 . .
H28A C28 H28C 109.5 . .
H28B C28 H28C 109.5 . .
C30 C29 H29A 109.5 . .
C30 C29 H29B 109.5 . .
H29A C29 H29B 109.5 . .
C30 C29 H29C 109.5 . .
H29A C29 H29C 109.5 . .
H29B C29 H29C 109.5 . .
N8 C30 C29 107.4(2) . .
N8 C30 C31 111.7(3) . .
C29 C30 C31 108.1(3) . .
N8 C30 C26 105.7(2) . .
C29 C30 C26 112.4(3) . .
C31 C30 C26 111.6(3) . .
C30 C31 H31A 109.5 . .
C30 C31 H31B 109.5 . .
H31A C31 H31B 109.5 . .
C30 C31 H31C 109.5 . .
H31A C31 H31C 109.5 . .
H31B C31 H31C 109.5 . .
N8 C32 C33 127.1(3) . .
N8 C32 H32 116.4 . .
C33 C32 H32 116.4 . .
C34 C33 C38 119.1(3) . 4_465
C34 C33 C32 117.5(3) . .
C38 C33 C32 123.1(3) 4_465 .
C35 C34 C33 121.5(3) . .
C35 C34 H34 119.2 . .
C33 C34 H34 119.2 . .
C34 C35 C36 119.1(3) . .
C34 C35 H35 120.5 . .
C36 C35 H35 120.5 . .
C37 C36 C35 121.2(3) . .
C37 C36 H36 119.4 . .
C35 C36 H36 119.4 . .
C36 C37 C38 120.9(3) . 4_465
C36 C37 H37 119.6 . .
C38 C37 H37 119.6 4_465 .
O2 C38 C37 118.9(3) . 4_565
O2 C38 C33 122.9(3) . 4_565
C37 C38 C33 118.2(3) 4_565 4_565
O4 C40 H40A 109.5 . .
O4 C40 H40B 109.5 . .
H40A C40 H40B 109.5 . .
O4 C40 H40C 109.5 . .
H40A C40 H40C 109.5 . .
H40B C40 H40C 109.5 . .
C39 O5 H5 109.5 . .
O5 C39 H39A 109.5 . .
O5 C39 H39B 109.5 . .
H39A C39 H39B 109.5 . .
O5 C39 H39C 109.5 . .
H39A C39 H39C 109.5 . .
H39B C39 H39C 109.5 . .

loop_
_geom_bond_atom_site_label_1
_geom_bond_atom_site_label_2
_geom_bond_distance
_geom_bond_site_symmetry_2
Fe1 N2 1.871(3) .
Fe1 C18 1.951(3) .
Fe1 C17 1.954(3) .
Fe1 C16 1.957(3) .
Fe1 N1 1.960(3) .
Fe1 N3 1.966(3) .
Mn1 O2 1.886(2) .
Mn1 O1 1.892(2) .
Mn1 N7 1.997(3) 4_565
Mn1 N8 1.998(2) 4_565
Mn1 N6 2.258(3) .
Mn1 O4 2.318(2) .
O1 C19 1.326(4) .
O2 C38 1.330(4) .
O3 C10 1.237(4) .
O4 C40 1.421(4) .
N1 C1 1.323(4) .
N1 C5 1.368(4) .
N2 C10 1.355(4) .
N2 C6 1.401(4) .
N3 C15 1.340(4) .
N3 C11 1.364(4) .
N4 C16 1.150(4) .
N5 C17 1.157(4) .
N6 C18 1.146(4) .
N7 C25 1.286(4) .
N7 C26 1.508(4) .
N7 Mn1 1.997(3) 4_465
N8 C32 1.293(4) .
N8 C30 1.504(4) .
N8 Mn1 1.998(2) 4_465
C1 C2 1.400(5) .
C1 H1 0.9300 .
C2 C3 1.363(5) .
C2 H2 0.9300 .
C3 C4 1.405(5) .
C3 H3 0.9300 .
C4 C9 1.410(5) .
C4 C5 1.417(4) .
C5 C6 1.408(4) .
C6 C7 1.388(5) .
C7 C8 1.417(5) .
C7 H7 0.9300 .
C8 C9 1.365(6) .
C8 H8 0.9300 .
C9 H9 0.9300 .
C10 C11 1.499(5) .
C11 C12 1.371(5) .
C12 C13 1.393(5) .
C12 H12 0.9300 .
C13 C14 1.371(5) .
C13 H13 0.9300 .
C14 C15 1.390(5) .
C14 H14 0.9300 .
C15 H15 0.9300 .
C19 C20 1.412(4) .
C19 C24 1.414(4) .
C20 C21 1.370(5) .
C20 H20 0.9300 .
C21 C22 1.392(5) .
C21 H21 0.9300 .
C22 C23 1.384(5) .
C22 H22 0.9300 .
C23 C24 1.418(4) .
C23 H23 0.9300 .
C24 C25 1.447(4) 4_565
C25 C24 1.447(4) 4_465
C25 H25 0.9300 .
C26 C28 1.529(4) .
C26 C27 1.533(5) .
C26 C30 1.563(4) .
C27 H27A 0.9600 .
C27 H27B 0.9600 .
C27 H27C 0.9600 .
C28 H28A 0.9600 .
C28 H28B 0.9600 .
C28 H28C 0.9600 .
C29 C30 1.526(5) .
C29 H29A 0.9600 .
C29 H29B 0.9600 .
C29 H29C 0.9600 .
C30 C31 1.531(4) .
C31 H31A 0.9600 .
C31 H31B 0.9600 .
C31 H31C 0.9600 .
C32 C33 1.438(4) .
C32 H32 0.9300 .
C33 C34 1.414(4) .
C33 C38 1.420(4) 4_465
C34 C35 1.357(5) .
C34 H34 0.9300 .
C35 C36 1.403(5) .
C35 H35 0.9300 .
C36 C37 1.368(5) .
C36 H36 0.9300 .
C37 C38 1.402(4) 4_465
C37 H37 0.9300 .
C38 C37 1.402(4) 4_565
C38 C33 1.420(4) 4_565
C40 H40A 0.9600 .
C40 H40B 0.9600 .
C40 H40C 0.9600 .
O5 C39 1.411(8) .
O5 H5 0.8201 .
C39 H39A 0.9600 .
C39 H39B 0.9600 .
C39 H39C 0.9600 .
